data_7048675
loop_
_publ_author_name
'Chang, Chao-Wan'
'Lee, Gene-Hsiang'

_publ_section_title
;
 Facile synthesis of 1,5-disubstituted 1,2,3-triazoles by the
 regiospecific alkylation of a ruthenium triazolato complex.
;
_journal_issue 6
_journal_name_full 'Dalton transactions (Cambridge, England : 2003)'
_journal_page_first 2028
_journal_page_last 2037
_journal_paper_doi 10.1039/c8dt04189j
_journal_volume 48
_journal_year 2019
_chemical_formula_sum 'C39 H38 Cl2 F3 N3 O4 P2 Ru'
_chemical_formula_weight 903.63
_space_group_crystal_system monoclinic
_space_group_IT_number 14
_space_group_name_Hall '-P 2ybc'
_space_group_name_H-M_alt 'P 1 21/c 1'
_symmetry_space_group_name_Hall '-P 2ybc'
_symmetry_space_group_name_H-M 'P 1 21/c 1'
_atom_sites_solution_hydrogens mixed
_audit_creation_method SHELXL-2014/7
_audit_update_record
;
2018-10-15 deposited with the CCDC.
2019-01-02 downloaded from the CCDC.
;
_cell_angle_alpha 90
_cell_angle_beta 102.1859(9)
_cell_angle_gamma 90
_cell_formula_units_Z 4
_cell_length_a 13.4954(9)
_cell_length_b 28.3436(19)
_cell_length_c 10.7073(7)
_cell_measurement_reflns_used 9922
_cell_measurement_temperature 150(2)
_cell_measurement_theta_max 27.47
_cell_measurement_theta_min 2.42
_cell_volume 4003.3(5)
_computing_cell_refinement 'Bruker SAINT'
_computing_data_collection 'Bruker APEX3'
_computing_data_reduction 'Bruker SAINT'
_computing_molecular_graphics 'Bruker SHELXTL'
_computing_publication_material 'Bruker SHELXTL'
_computing_structure_refinement 'SHELXL-2014/7 (Sheldrick, 2014)'
_computing_structure_solution 'SHELXS-97 (Sheldrick 2008)'
_diffrn_ambient_temperature 150(2)
_diffrn_measured_fraction_theta_full 0.999
_diffrn_measured_fraction_theta_max 0.999
_diffrn_measurement_device_type 'Bruker D8 VENTURE'
_diffrn_measurement_method '\f and \w scans'
_diffrn_radiation_type MoK\a
_diffrn_radiation_wavelength 0.71073
_diffrn_reflns_av_R_equivalents 0.0312
_diffrn_reflns_av_unetI/netI 0.0262
_diffrn_reflns_Laue_measured_fraction_full 0.999
_diffrn_reflns_Laue_measured_fraction_max 0.999
_diffrn_reflns_limit_h_max 17
_diffrn_reflns_limit_h_min -17
_diffrn_reflns_limit_k_max 36
_diffrn_reflns_limit_k_min -36
_diffrn_reflns_limit_l_max 13
_diffrn_reflns_limit_l_min -13
_diffrn_reflns_number 33686
_diffrn_reflns_point_group_measured_fraction_full 0.999
_diffrn_reflns_point_group_measured_fraction_max 0.999
_diffrn_reflns_theta_full 25.242
_diffrn_reflns_theta_max 27.481
_diffrn_reflns_theta_min 2.328
_exptl_absorpt_coefficient_mu 0.663
_exptl_absorpt_correction_T_max 0.7456
_exptl_absorpt_correction_T_min 0.6668
_exptl_absorpt_correction_type multi-scan
_exptl_absorpt_process_details 'SADABS (Bruker, 2016)'
_exptl_crystal_colour yellow
_exptl_crystal_density_diffrn 1.499
_exptl_crystal_description block
_exptl_crystal_F_000 1840
_exptl_crystal_size_max 0.198
_exptl_crystal_size_mid 0.147
_exptl_crystal_size_min 0.137
_refine_diff_density_max 0.847
_refine_diff_density_min -1.516
_refine_diff_density_rms 0.104
_refine_ls_extinction_method none
_refine_ls_goodness_of_fit_ref 1.099
_refine_ls_hydrogen_treatment mixed
_refine_ls_matrix_type full
_refine_ls_number_parameters 506
_refine_ls_number_reflns 9167
_refine_ls_number_restraints 38
_refine_ls_restrained_S_all 1.132
_refine_ls_R_factor_all 0.0542
_refine_ls_R_factor_gt 0.0485
_refine_ls_shift/su_max 0.001
_refine_ls_shift/su_mean 0.000
_refine_ls_structure_factor_coef Fsqd
_refine_ls_weighting_details 'w=1/[\s^2^(Fo^2^)+(0.0577P)^2^+11.2219P] where P=(Fo^2^+2Fc^2^)/3'
_refine_ls_weighting_scheme calc
_refine_ls_wR_factor_gt 0.1279
_refine_ls_wR_factor_ref 0.1321
_reflns_Friedel_coverage 0.000
_reflns_number_gt 8292
_reflns_number_total 9167
_reflns_threshold_expression 'I > 2\s(I)'
_cod_data_source_file c8dt04189j2.cif
_cod_data_source_block ic19245
_cod_depositor_comments 'Adding full bibliography for 7048674--7048676.cif.'
_cod_database_code 7048675
_shelx_shelxl_version_number 2014/7
_shelx_space_group_comment
; 
The symmetry employed for this shelxl refinement is uniquely defined 
by the following loop, which should always be used as a source of 
symmetry information in preference to the above space-group names. 
They are only intended as comments. 
;
_shelx_estimated_absorpt_t_min 0.880
_shelx_estimated_absorpt_t_max 0.915

loop_
_space_group_symop_operation_xyz
'x, y, z'
'-x, y+1/2, -z+1/2'
'-x, -y, -z'
'x, -y-1/2, z-1/2'

loop_
_atom_site_label
_atom_site_type_symbol
_atom_site_fract_x
_atom_site_fract_y
_atom_site_fract_z
_atom_site_U_iso_or_equiv
_atom_site_adp_type
_atom_site_occupancy
_atom_site_site_symmetry_order
_atom_site_calc_flag
_atom_site_refinement_flags_posn
_atom_site_refinement_flags_adp
_atom_site_refinement_flags_occupancy
_atom_site_disorder_assembly
_atom_site_disorder_group
Ru Ru 0.22356(2) 0.06876(2) 0.92950(2) 0.01652(8) Uani 1 1 d . . . . .
P1 P 0.37615(6) 0.10227(3) 1.01951(7) 0.01846(17) Uani 1 1 d . . . . .
P2 P 0.15891(6) 0.13612(3) 0.99837(8) 0.01955(17) Uani 1 1 d . . . . .
N1 N 0.2306(2) 0.07755(10) 0.6455(3) 0.0249(6) Uani 1 1 d . . . . .
H1 H 0.216(5) 0.044(2) 0.639(6) 0.09(2) Uiso 1 1 d . . . . .
N2 N 0.2430(2) 0.10015(9) 0.7590(2) 0.0200(5) Uani 1 1 d . . . . .
N3 N 0.2812(2) 0.14195(9) 0.7474(3) 0.0214(5) Uani 1 1 d . . . . .
O1 O 0.3688(3) 0.22201(10) 0.6443(3) 0.0466(8) Uani 1 1 d . . . . .
O2 O 0.3517(3) 0.18155(10) 0.4611(3) 0.0419(7) Uani 1 1 d D . . . .
C1 C 0.2616(3) 0.10528(12) 0.5611(3) 0.0276(7) Uani 1 1 d . . . . .
H1A H 0.2612 0.0982 0.4743 0.033 Uiso 1 1 calc R U . . .
C2 C 0.2941(3) 0.14619(12) 0.6253(3) 0.0237(7) Uani 1 1 d . . . . .
C3 C 0.3420(3) 0.18765(12) 0.5817(3) 0.0270(7) Uani 1 1 d . . . . .
C4 C 0.3994(6) 0.2188(3) 0.4024(9) 0.0324(15) Uani 0.594(8) 1 d D U P A 1
H4A H 0.4018 0.2486 0.4511 0.039 Uiso 0.594(8) 1 calc R U P A 1
H4B H 0.3634 0.2244 0.3131 0.039 Uiso 0.594(8) 1 calc R U P A 1
C5 C 0.5049(7) 0.1995(4) 0.4081(11) 0.069(3) Uani 0.594(8) 1 d D U P A 1
H5A H 0.5363 0.1914 0.4967 0.103 Uiso 0.594(8) 1 calc R U P A 1
H5B H 0.5461 0.2233 0.3766 0.103 Uiso 0.594(8) 1 calc R U P A 1
H5C H 0.5006 0.1711 0.3549 0.103 Uiso 0.594(8) 1 calc R U P A 1
C4' C 0.4264(8) 0.2131(5) 0.4200(14) 0.0324(15) Uani 0.406(8) 1 d D . P A 2
H4'1 H 0.4150 0.2453 0.4502 0.039 Uiso 0.406(8) 1 calc R U P A 2
H4'2 H 0.4095 0.2141 0.3254 0.039 Uiso 0.406(8) 1 calc R U P A 2
C5' C 0.5376(10) 0.2032(7) 0.4596(17) 0.069(3) Uani 0.406(8) 1 d D . P A 2
H5'1 H 0.5624 0.2136 0.5479 0.103 Uiso 0.406(8) 1 calc R U P A 2
H5'2 H 0.5739 0.2201 0.4032 0.103 Uiso 0.406(8) 1 calc R U P A 2
H5'3 H 0.5494 0.1692 0.4537 0.103 Uiso 0.406(8) 1 calc R U P A 2
C6 C 0.3557(3) 0.16450(11) 1.0577(3) 0.0228(6) Uani 1 1 d . . . . .
H6A H 0.4146 0.1765 1.1212 0.027 Uiso 1 1 calc R U . . .
H6B H 0.3477 0.1841 0.9797 0.027 Uiso 1 1 calc R U . . .
C7 C 0.2600(3) 0.16718(12) 1.1118(3) 0.0247(7) Uani 1 1 d . . . . .
H7A H 0.2408 0.2005 1.1210 0.030 Uiso 1 1 calc R U . . .
H7B H 0.2715 0.1519 1.1968 0.030 Uiso 1 1 calc R U . . .
C8 C 0.4700(3) 0.10478(12) 0.9193(3) 0.0229(6) Uani 1 1 d . . . . .
C9 C 0.4804(3) 0.06586(13) 0.8444(3) 0.0275(7) Uani 1 1 d . . . . .
H9 H 0.4408 0.0384 0.8487 0.033 Uiso 1 1 calc R U . . .
C10 C 0.5482(3) 0.06673(15) 0.7630(4) 0.0362(9) Uani 1 1 d . . . . .
H10 H 0.5547 0.0399 0.7120 0.043 Uiso 1 1 calc R U . . .
C11 C 0.6059(3) 0.10631(17) 0.7561(4) 0.0435(10) Uani 1 1 d . . . . .
H11 H 0.6521 0.1069 0.7002 0.052 Uiso 1 1 calc R U . . .
C12 C 0.5967(4) 0.14515(18) 0.8304(5) 0.0478(11) Uani 1 1 d . . . . .
H12 H 0.6369 0.1724 0.8261 0.057 Uiso 1 1 calc R U . . .
C13 C 0.5286(3) 0.14462(15) 0.9118(4) 0.0354(9) Uani 1 1 d . . . . .
H13 H 0.5222 0.1716 0.9622 0.042 Uiso 1 1 calc R U . . .
C14 C 0.4489(3) 0.08056(12) 1.1723(3) 0.0226(6) Uani 1 1 d . . . . .
C15 C 0.5546(3) 0.08179(14) 1.2011(3) 0.0304(8) Uani 1 1 d . . . . .
H15 H 0.5900 0.0912 1.1374 0.036 Uiso 1 1 calc R U . . .
C16 C 0.6084(3) 0.06939(15) 1.3215(4) 0.0359(9) Uani 1 1 d . . . . .
H16 H 0.6804 0.0703 1.3401 0.043 Uiso 1 1 calc R U . . .
C17 C 0.5572(3) 0.05568(15) 1.4149(3) 0.0343(8) Uani 1 1 d . . . . .
H17 H 0.5941 0.0475 1.4978 0.041 Uiso 1 1 calc R U . . .
C18 C 0.4531(3) 0.05399(14) 1.3877(3) 0.0325(8) Uani 1 1 d . . . . .
H18 H 0.4182 0.0447 1.4520 0.039 Uiso 1 1 calc R U . . .
C19 C 0.3986(3) 0.06586(12) 1.2666(3) 0.0276(7) Uani 1 1 d . . . . .
H19 H 0.3267 0.0639 1.2480 0.033 Uiso 1 1 calc R U . . .
C20 C 0.0580(3) 0.12769(11) 1.0874(3) 0.0261(7) Uani 1 1 d . . . . .
C21 C 0.0823(3) 0.10903(14) 1.2105(4) 0.0352(9) Uani 1 1 d . . . . .
H21 H 0.1510 0.1024 1.2487 0.042 Uiso 1 1 calc R U . . .
C22 C 0.0066(4) 0.09994(15) 1.2778(4) 0.0425(10) Uani 1 1 d . . . . .
H22 H 0.0239 0.0877 1.3622 0.051 Uiso 1 1 calc R U . . .
C23 C -0.0928(4) 0.10872(16) 1.2221(5) 0.0488(12) Uani 1 1 d . . . . .
H23 H -0.1443 0.1027 1.2683 0.059 Uiso 1 1 calc R U . . .
C24 C -0.1183(4) 0.12620(17) 1.0996(5) 0.0491(11) Uani 1 1 d . . . . .
H24 H -0.1875 0.1316 1.0610 0.059 Uiso 1 1 calc R U . . .
C25 C -0.0429(3) 0.13599(14) 1.0318(4) 0.0368(9) Uani 1 1 d . . . . .
H25 H -0.0608 0.1483 0.9475 0.044 Uiso 1 1 calc R U . . .
C26 C 0.1074(3) 0.18017(12) 0.8777(3) 0.0256(7) Uani 1 1 d . . . . .
C27 C 0.0521(3) 0.16412(14) 0.7614(4) 0.0350(8) Uani 1 1 d . . . . .
H27 H 0.0406 0.1312 0.7484 0.042 Uiso 1 1 calc R U . . .
C28 C 0.0131(4) 0.19580(18) 0.6628(4) 0.0499(12) Uani 1 1 d . . . . .
H28 H -0.0249 0.1845 0.5835 0.060 Uiso 1 1 calc R U . . .
C29 C 0.0300(4) 0.24333(17) 0.6816(5) 0.0517(12) Uani 1 1 d . . . . .
H29 H 0.0037 0.2650 0.6151 0.062 Uiso 1 1 calc R U . . .
C30 C 0.0849(4) 0.25964(15) 0.7963(5) 0.0487(11) Uani 1 1 d . . . . .
H30 H 0.0969 0.2925 0.8084 0.058 Uiso 1 1 calc R U . . .
C31 C 0.1230(3) 0.22839(13) 0.8950(4) 0.0350(8) Uani 1 1 d . . . . .
H31 H 0.1599 0.2401 0.9744 0.042 Uiso 1 1 calc R U . . .
C32 C 0.2567(3) -0.00263(12) 1.0089(4) 0.0310(8) Uani 1 1 d . . . . .
H32 H 0.3229 -0.0134 1.0619 0.037 Uiso 1 1 calc R U . . .
C33 C 0.2264(3) -0.00677(11) 0.8747(3) 0.0261(7) Uani 1 1 d . . . . .
H33 H 0.2672 -0.0208 0.8161 0.031 Uiso 1 1 calc R U . . .
C34 C 0.1249(3) 0.01005(11) 0.8390(3) 0.0245(7) Uani 1 1 d . . . . .
H34 H 0.0821 0.0101 0.7505 0.029 Uiso 1 1 calc R U . . .
C35 C 0.0935(3) 0.02426(12) 0.9499(4) 0.0286(7) Uani 1 1 d . . . . .
H35 H 0.0243 0.0359 0.9540 0.034 Uiso 1 1 calc R U . . .
C36 C 0.1749(3) 0.01696(12) 1.0564(3) 0.0318(8) Uani 1 1 d . . . . .
H36 H 0.1728 0.0218 1.1483 0.038 Uiso 1 1 calc R U . . .
O3 O 0.1677(2) -0.00750(9) 0.5691(2) 0.0339(6) Uani 1 1 d . . . . .
O4 O 0.2083(3) 0.01525(11) 0.3861(3) 0.0501(9) Uani 1 1 d . . . . .
C37 C 0.1735(3) -0.01161(12) 0.4548(3) 0.0255(7) Uani 1 1 d . . . . .
C38 C 0.1310(3) -0.05907(13) 0.3960(3) 0.0274(7) Uani 1 1 d . . . . .
F1 F 0.0393(2) -0.06846(10) 0.4186(3) 0.0537(7) Uani 1 1 d . . . . .
F2 F 0.1202(3) -0.06126(10) 0.2704(2) 0.0543(8) Uani 1 1 d . . . . .
F3 F 0.1895(3) -0.09508(9) 0.4454(3) 0.0648(9) Uani 1 1 d . . . . .
C39 C 0.7861(11) 0.2394(5) 1.2375(10) 0.109(4) Uani 0.594(8) 1 d D U P A 1
H39A H 0.7692 0.2675 1.1823 0.130 Uiso 0.594(8) 1 calc R U P A 1
H39B H 0.8486 0.2253 1.2191 0.130 Uiso 0.594(8) 1 calc R U P A 1
Cl1 Cl 0.6884(6) 0.1989(3) 1.1996(8) 0.152(2) Uani 0.594(8) 1 d D U P A 1
C39' C 0.7859(15) 0.2080(5) 1.3011(16) 0.109(4) Uani 0.406(8) 1 d D . P A 2
H39C H 0.7638 0.1811 1.3475 0.130 Uiso 0.406(8) 1 calc R U P A 2
H39D H 0.8472 0.1986 1.2700 0.130 Uiso 0.406(8) 1 calc R U P A 2
Cl1' Cl 0.6878(9) 0.2261(4) 1.1727(12) 0.152(2) Uani 0.406(8) 1 d D . P A 2
Cl2 Cl 0.8095(2) 0.25704(12) 1.3978(3) 0.1477(11) Uani 1 1 d D U . . .

loop_
_atom_site_aniso_label
_atom_site_aniso_U_11
_atom_site_aniso_U_22
_atom_site_aniso_U_33
_atom_site_aniso_U_23
_atom_site_aniso_U_13
_atom_site_aniso_U_12
Ru 0.02258(14) 0.01329(13) 0.01397(13) 0.00004(8) 0.00446(9) -0.00314(9)
P1 0.0230(4) 0.0179(4) 0.0146(3) -0.0004(3) 0.0043(3) -0.0025(3)
P2 0.0246(4) 0.0150(4) 0.0202(4) -0.0002(3) 0.0073(3) -0.0022(3)
N1 0.0358(16) 0.0217(14) 0.0165(13) -0.0004(11) 0.0038(11) -0.0059(12)
N2 0.0256(14) 0.0181(12) 0.0157(12) -0.0008(10) 0.0027(10) -0.0026(10)
N3 0.0278(15) 0.0191(13) 0.0179(13) 0.0021(10) 0.0060(11) -0.0018(11)
O1 0.088(2) 0.0234(13) 0.0368(15) -0.0074(12) 0.0322(16) -0.0160(14)
O2 0.078(2) 0.0291(14) 0.0231(13) -0.0005(11) 0.0211(14) -0.0178(14)
C1 0.043(2) 0.0237(16) 0.0148(14) 0.0013(12) 0.0042(14) -0.0038(15)
C2 0.0315(18) 0.0223(16) 0.0175(15) 0.0014(12) 0.0053(13) -0.0011(13)
C3 0.042(2) 0.0182(15) 0.0218(16) 0.0017(12) 0.0094(14) -0.0002(14)
C4 0.046(3) 0.026(2) 0.027(2) 0.0044(16) 0.012(2) -0.002(2)
C5 0.061(5) 0.082(4) 0.064(5) 0.012(4) 0.015(4) -0.022(4)
C4' 0.046(3) 0.026(2) 0.027(2) 0.0044(16) 0.012(2) -0.002(2)
C5' 0.061(5) 0.082(4) 0.064(5) 0.012(4) 0.015(4) -0.022(4)
C6 0.0263(17) 0.0186(15) 0.0235(16) -0.0031(12) 0.0052(13) -0.0056(12)
C7 0.0317(18) 0.0210(15) 0.0219(15) -0.0063(12) 0.0071(13) -0.0042(13)
C8 0.0240(16) 0.0274(16) 0.0175(14) 0.0009(12) 0.0045(12) -0.0009(13)
C9 0.0325(19) 0.0260(17) 0.0248(17) 0.0023(13) 0.0074(14) 0.0029(14)
C10 0.043(2) 0.041(2) 0.0280(19) 0.0011(16) 0.0152(17) 0.0123(18)
C11 0.041(2) 0.058(3) 0.039(2) 0.005(2) 0.0245(19) 0.003(2)
C12 0.045(3) 0.051(3) 0.053(3) -0.001(2) 0.025(2) -0.015(2)
C13 0.038(2) 0.034(2) 0.038(2) -0.0049(16) 0.0165(17) -0.0103(16)
C14 0.0277(17) 0.0227(15) 0.0163(14) -0.0025(12) 0.0020(12) 0.0005(13)
C15 0.0280(18) 0.044(2) 0.0190(16) -0.0016(15) 0.0056(14) 0.0017(16)
C16 0.0292(19) 0.052(2) 0.0246(18) -0.0033(16) 0.0016(15) 0.0054(17)
C17 0.041(2) 0.041(2) 0.0176(16) 0.0017(15) 0.0000(15) 0.0075(17)
C18 0.043(2) 0.037(2) 0.0187(16) 0.0054(14) 0.0081(15) -0.0007(17)
C19 0.0338(19) 0.0267(17) 0.0222(16) 0.0027(13) 0.0059(14) -0.0014(14)
C20 0.0350(19) 0.0155(14) 0.0323(18) -0.0045(13) 0.0172(15) -0.0048(13)
C21 0.047(2) 0.0307(19) 0.033(2) -0.0005(15) 0.0200(17) -0.0042(17)
C22 0.063(3) 0.033(2) 0.041(2) -0.0038(17) 0.031(2) -0.0106(19)
C23 0.059(3) 0.035(2) 0.066(3) -0.012(2) 0.044(3) -0.017(2)
C24 0.035(2) 0.046(3) 0.072(3) -0.005(2) 0.026(2) -0.0052(19)
C25 0.033(2) 0.0304(19) 0.050(2) -0.0017(17) 0.0171(18) -0.0024(16)
C26 0.0285(18) 0.0207(16) 0.0294(17) 0.0050(13) 0.0106(14) 0.0027(13)
C27 0.040(2) 0.0263(18) 0.035(2) 0.0054(15) -0.0001(16) 0.0046(16)
C28 0.060(3) 0.048(3) 0.036(2) 0.013(2) -0.002(2) 0.011(2)
C29 0.058(3) 0.044(3) 0.054(3) 0.027(2) 0.013(2) 0.016(2)
C30 0.061(3) 0.0242(19) 0.065(3) 0.015(2) 0.022(2) 0.0038(19)
C31 0.042(2) 0.0236(18) 0.041(2) 0.0038(15) 0.0128(17) -0.0009(16)
C32 0.040(2) 0.0172(15) 0.0311(18) 0.0058(13) -0.0022(15) -0.0055(14)
C33 0.0342(19) 0.0154(15) 0.0294(17) -0.0031(13) 0.0082(14) -0.0040(13)
C34 0.0302(18) 0.0179(15) 0.0241(16) -0.0018(12) 0.0025(13) -0.0096(13)
C35 0.0351(19) 0.0193(16) 0.0347(19) -0.0003(14) 0.0149(15) -0.0092(14)
C36 0.056(2) 0.0202(16) 0.0209(16) 0.0012(13) 0.0123(16) -0.0137(16)
O3 0.0531(17) 0.0291(13) 0.0200(12) -0.0058(10) 0.0087(11) -0.0107(12)
O4 0.082(2) 0.0440(17) 0.0263(14) -0.0043(13) 0.0169(15) -0.0309(17)
C37 0.0313(18) 0.0245(16) 0.0188(15) -0.0010(12) 0.0006(13) -0.0030(14)
C38 0.0334(19) 0.0288(17) 0.0181(15) -0.0047(13) 0.0010(13) -0.0030(14)
F1 0.0474(16) 0.0631(18) 0.0544(16) -0.0229(13) 0.0190(13) -0.0294(13)
F2 0.087(2) 0.0539(16) 0.0225(12) -0.0147(11) 0.0120(12) -0.0273(15)
F3 0.076(2) 0.0303(13) 0.071(2) -0.0106(13) -0.0230(16) 0.0125(13)
C39 0.106(5) 0.109(5) 0.109(5) -0.009(3) 0.020(3) -0.006(3)
Cl1 0.135(3) 0.167(5) 0.153(4) -0.056(4) 0.026(2) -0.023(4)
C39' 0.106(5) 0.109(5) 0.109(5) -0.009(3) 0.020(3) -0.006(3)
Cl1' 0.135(3) 0.167(5) 0.153(4) -0.056(4) 0.026(2) -0.023(4)
Cl2 0.1326(19) 0.149(2) 0.1440(19) -0.0301(17) -0.0097(16) 0.0247(16)

loop_
_atom_type_symbol
_atom_type_description
_atom_type_scat_dispersion_real
_atom_type_scat_dispersion_imag
_atom_type_scat_source
C C 0.0033 0.0016 'International Tables Vol C Tables 4.2.6.8 and 6.1.1.4'
H H 0.0000 0.0000 'International Tables Vol C Tables 4.2.6.8 and 6.1.1.4'
N N 0.0061 0.0033 'International Tables Vol C Tables 4.2.6.8 and 6.1.1.4'
O O 0.0106 0.0060 'International Tables Vol C Tables 4.2.6.8 and 6.1.1.4'
F F 0.0171 0.0103 'International Tables Vol C Tables 4.2.6.8 and 6.1.1.4'
P P 0.1023 0.0942 'International Tables Vol C Tables 4.2.6.8 and 6.1.1.4'
Cl Cl 0.1484 0.1585 'International Tables Vol C Tables 4.2.6.8 and 6.1.1.4'
Ru Ru -1.2594 0.8363 'International Tables Vol C Tables 4.2.6.8 and 6.1.1.4'

loop_
_geom_angle_atom_site_label_1
_geom_angle_atom_site_label_2
_geom_angle_atom_site_label_3
_geom_angle
N2 Ru C36 158.81(12)
N2 Ru C32 132.29(13)
C36 Ru C32 37.74(15)
N2 Ru C35 125.19(12)
C36 Ru C35 37.68(15)
C32 Ru C35 62.52(15)
N2 Ru C34 96.40(11)
C36 Ru C34 62.52(13)
C32 Ru C34 62.29(13)
C35 Ru C34 36.87(13)
N2 Ru C33 99.57(12)
C36 Ru C33 62.79(13)
C32 Ru C33 37.25(13)
C35 Ru C33 62.26(13)
C34 Ru C33 37.40(13)
N2 Ru P2 93.05(8)
C36 Ru P2 100.07(11)
C32 Ru P2 134.66(11)
C35 Ru P2 94.57(10)
C34 Ru P2 122.13(10)
C33 Ru P2 156.80(10)
N2 Ru P1 85.62(8)
C36 Ru P1 112.18(11)
C32 Ru P1 97.31(10)
C35 Ru P1 149.17(10)
C34 Ru P1 153.91(10)
C33 Ru P1 116.56(10)
P2 Ru P1 83.58(3)
C8 P1 C14 103.33(16)
C8 P1 C6 104.36(15)
C14 P1 C6 101.58(15)
C8 P1 Ru 116.31(11)
C14 P1 Ru 120.20(12)
C6 P1 Ru 109.08(11)
C26 P2 C20 104.05(16)
C26 P2 C7 104.92(16)
C20 P2 C7 104.28(16)
C26 P2 Ru 117.23(12)
C20 P2 Ru 115.76(11)
C7 P2 Ru 109.32(12)
C1 N1 N2 109.5(3)
N3 N2 N1 108.7(3)
N3 N2 Ru 126.2(2)
N1 N2 Ru 124.5(2)
N2 N3 C2 107.7(3)
C3 O2 C4 117.9(5)
C3 O2 C4' 114.9(7)
N1 C1 C2 105.8(3)
N3 C2 C1 108.3(3)
N3 C2 C3 122.1(3)
C1 C2 C3 129.4(3)
O1 C3 O2 124.6(3)
O1 C3 C2 125.3(3)
O2 C3 C2 110.1(3)
O2 C4 C5 102.6(7)
O2 C4' C5' 120.4(11)
C7 C6 P1 108.1(2)
C6 C7 P2 107.1(2)
C9 C8 C13 118.9(3)
C9 C8 P1 118.4(3)
C13 C8 P1 122.6(3)
C8 C9 C10 120.5(4)
C11 C10 C9 120.2(4)
C10 C11 C12 119.9(4)
C11 C12 C13 120.3(4)
C8 C13 C12 120.2(4)
C19 C14 C15 118.6(3)
C19 C14 P1 119.8(3)
C15 C14 P1 121.4(3)
C16 C15 C14 120.7(3)
C15 C16 C17 120.0(4)
C18 C17 C16 120.0(3)
C17 C18 C19 120.4(4)
C18 C19 C14 120.3(4)
C25 C20 C21 118.9(3)
C25 C20 P2 121.6(3)
C21 C20 P2 119.3(3)
C22 C21 C20 120.6(4)
C23 C22 C21 119.8(4)
C22 C23 C24 120.3(4)
C23 C24 C25 120.2(5)
C20 C25 C24 120.0(4)
C27 C26 C31 118.7(3)
C27 C26 P2 117.6(3)
C31 C26 P2 123.7(3)
C26 C27 C28 120.8(4)
C29 C28 C27 119.6(5)
C30 C29 C28 120.2(4)
C29 C30 C31 120.5(4)
C26 C31 C30 120.3(4)
C33 C32 C36 108.4(3)
C33 C32 Ru 72.09(19)
C36 C32 Ru 70.7(2)
C32 C33 C34 107.5(3)
C32 C33 Ru 70.66(19)
C34 C33 Ru 71.29(18)
C35 C34 C33 108.3(3)
C35 C34 Ru 71.07(19)
C33 C34 Ru 71.31(18)
C34 C35 C36 108.5(3)
C34 C35 Ru 72.06(19)
C36 C35 Ru 70.5(2)
C35 C36 C32 107.3(3)
C35 C36 Ru 71.79(19)
C32 C36 Ru 71.5(2)
O4 C37 O3 130.1(3)
O4 C37 C38 117.1(3)
O3 C37 C38 112.7(3)
F2 C38 F3 107.3(3)
F2 C38 F1 105.6(3)
F3 C38 F1 105.6(3)
F2 C38 C37 114.0(3)
F3 C38 C37 111.6(3)
F1 C38 C37 112.2(3)
Cl1 C39 Cl2 112.9(7)
Cl2 C39' Cl1' 104.2(8)

loop_
_geom_bond_atom_site_label_1
_geom_bond_atom_site_label_2
_geom_bond_distance
Ru N2 2.097(3)
Ru C36 2.193(3)
Ru C32 2.204(3)
Ru C35 2.209(3)
Ru C34 2.222(3)
Ru C33 2.222(3)
Ru P2 2.2851(8)
Ru P1 2.2878(9)
P1 C8 1.826(3)
P1 C14 1.828(3)
P1 C6 1.845(3)
P2 C26 1.825(3)
P2 C20 1.835(3)
P2 C7 1.847(3)
N1 C1 1.330(4)
N1 N2 1.352(4)
N2 N3 1.309(4)
N3 C2 1.360(4)
O1 C3 1.194(4)
O2 C3 1.337(4)
O2 C4 1.448(7)
O2 C4' 1.483(8)
C1 C2 1.372(5)
C2 C3 1.464(5)
C4 C5 1.514(8)
C4' C5' 1.498(9)
C6 C7 1.524(5)
C8 C9 1.388(5)
C8 C13 1.391(5)
C9 C10 1.391(5)
C10 C11 1.377(6)
C11 C12 1.379(7)
C12 C13 1.393(6)
C14 C19 1.394(5)
C14 C15 1.394(5)
C15 C16 1.386(5)
C16 C17 1.386(6)
C17 C18 1.375(6)
C18 C19 1.390(5)
C20 C25 1.387(6)
C20 C21 1.393(5)
C21 C22 1.393(5)
C22 C23 1.372(7)
C23 C24 1.376(8)
C24 C25 1.397(6)
C26 C27 1.386(5)
C26 C31 1.389(5)
C27 C28 1.401(5)
C28 C29 1.374(7)
C29 C30 1.373(8)
C30 C31 1.391(6)
C32 C33 1.414(5)
C32 C36 1.422(6)
C33 C34 1.425(5)
C34 C35 1.401(5)
C35 C36 1.422(6)
O3 C37 1.248(4)
O4 C37 1.219(4)
C37 C38 1.544(5)
C38 F2 1.323(4)
C38 F3 1.330(5)
C38 F1 1.336(5)
C39 Cl1 1.729(9)
C39 Cl2 1.752(9)
C39' Cl2 1.722(9)
C39' Cl1' 1.773(10)

loop_
_geom_hbond_atom_site_label_D
_geom_hbond_atom_site_label_H
_geom_hbond_atom_site_label_A
_geom_hbond_distance_DH
_geom_hbond_distance_HA
_geom_hbond_distance_DA
_geom_hbond_angle_DHA
N1 H1 O3 0.96(7) 1.71(7) 2.628(4) 157(6)
